data_7006001
loop_
_publ_author_name
'Cheng, Jian-Wen'
'Zheng, Shou-Tian'
'Yang, Guo-Yu'

_publ_section_title
;
 Diversity of crystal structure with different lanthanide ions
 involving in situ oxidation-hydrolysis reaction.
;
_journal_issue 36
_journal_name_full 'Dalton transactions (Cambridge, England : 2003)'
_journal_page_first 4059
_journal_page_last 4066
_journal_paper_doi 10.1039/b708165k
_journal_year 2007
_chemical_formula_sum 'C14 H10 Cu La N2 O9'
_chemical_formula_weight 552.69
_chemical_name_systematic
;
?
;
_space_group_IT_number 15
_symmetry_cell_setting monoclinic
_symmetry_space_group_name_Hall '-C 2yc'
_symmetry_space_group_name_H-M 'C 1 2/c 1'
_atom_sites_solution_hydrogens geom
_atom_sites_solution_primary direct
_atom_sites_solution_secondary difmap
_audit_creation_method SHELXL-97
_cell_angle_alpha 90.00
_cell_angle_beta 106.785(3)
_cell_angle_gamma 90.00
_cell_formula_units_Z 8
_cell_length_a 21.0349(19)
_cell_length_b 9.3939(7)
_cell_length_c 17.5535(11)
_cell_measurement_reflns_used 4970
_cell_measurement_temperature 293(2)
_cell_measurement_theta_max 27.4835
_cell_measurement_theta_min 3.1929
_cell_volume 3320.8(4)
_computing_cell_refinement 'CrystalClear (Rigaku Corp., 2000)'
_computing_data_collection 'CrystalClear (Rigaku Corp., 2000)'
_computing_data_reduction 'CrystalClear (Rigaku Corp., 2000)'
_computing_molecular_graphics SHELXTL
_computing_publication_material SHELXTL
_computing_structure_refinement 'SHELXL-97 (Sheldrick, 1997)'
_computing_structure_solution 'SHELXS-97 (Sheldrick, 1990)'
_diffrn_ambient_temperature 293(2)
_diffrn_measured_fraction_theta_full 0.994
_diffrn_measured_fraction_theta_max 0.994
_diffrn_measurement_device_type 'mercury CCD'
_diffrn_measurement_method dtprofit.ref
_diffrn_radiation_monochromator graphite
_diffrn_radiation_source 'fine-focus sealed tube'
_diffrn_radiation_type MoK\a
_diffrn_radiation_wavelength 0.71073
_diffrn_reflns_av_R_equivalents 0.0157
_diffrn_reflns_av_sigmaI/netI 0.0156
_diffrn_reflns_limit_h_max 27
_diffrn_reflns_limit_h_min -18
_diffrn_reflns_limit_k_max 12
_diffrn_reflns_limit_k_min -12
_diffrn_reflns_limit_l_max 22
_diffrn_reflns_limit_l_min -22
_diffrn_reflns_number 12250
_diffrn_reflns_theta_full 27.48
_diffrn_reflns_theta_max 27.48
_diffrn_reflns_theta_min 3.19
_diffrn_standards_decay_% 0
_diffrn_standards_interval_count 0
_diffrn_standards_interval_time .
_diffrn_standards_number 0
_exptl_absorpt_coefficient_mu 3.874
_exptl_absorpt_correction_T_max 0.3442
_exptl_absorpt_correction_T_min 0.2245
_exptl_absorpt_correction_type multi-scan
_exptl_absorpt_process_details 'SADABS (Sheldrick, 1996)'
_exptl_crystal_colour red
_exptl_crystal_density_diffrn 2.211
_exptl_crystal_density_method 'not measured'
_exptl_crystal_description Prism
_exptl_crystal_F_000 2128
_exptl_crystal_size_max 0.55
_exptl_crystal_size_mid 0.40
_exptl_crystal_size_min 0.35
_refine_diff_density_max 1.319
_refine_diff_density_min -1.783
_refine_diff_density_rms 0.094
_refine_ls_extinction_method none
_refine_ls_goodness_of_fit_ref 1.064
_refine_ls_hydrogen_treatment constr
_refine_ls_matrix_type full
_refine_ls_number_parameters 244
_refine_ls_number_reflns 3785
_refine_ls_number_restraints 0
_refine_ls_restrained_S_all 1.064
_refine_ls_R_factor_all 0.0255
_refine_ls_R_factor_gt 0.0240
_refine_ls_shift/su_max 0.001
_refine_ls_shift/su_mean 0.000
_refine_ls_structure_factor_coef Fsqd
_refine_ls_weighting_details 'calc w=1/[\s^2^(Fo^2^)+(0.0247P)^2^+15.1292P] where P=(Fo^2^+2Fc^2^)/3'
_refine_ls_weighting_scheme calc
_refine_ls_wR_factor_gt 0.0570
_refine_ls_wR_factor_ref 0.0578
_reflns_number_gt 3604
_reflns_number_total 3785
_reflns_threshold_expression >2sigma(I)
_cod_data_source_file b708165k.txt
_cod_data_source_block 1
_cod_depositor_comments
;
The following automatic conversions were performed:
'_exptl_absorpt_correction_type' value 'Multi-scan' changed to
'multi-scan' according to
'/home/saulius/struct/CIF-dictionaries/cif_core.dic' dictionary named
'cif_core.dic' version 2.4.1 from 2010-06-29.

Automatic conversion script
Id: cif_fix_enum 1527 2010-12-29 10:47:43Z saulius 
;
_cod_original_sg_symbol_H-M C2/c
_cod_database_code 7006001

loop_
_symmetry_equiv_pos_as_xyz
'x, y, z'
'-x, y, -z+1/2'
'x+1/2, y+1/2, z'
'-x+1/2, y+1/2, -z+1/2'
'-x, -y, -z'
'x, -y, z-1/2'
'-x+1/2, -y+1/2, -z'
'x+1/2, -y+1/2, z-1/2'

loop_
_atom_site_label
_atom_site_type_symbol
_atom_site_fract_x
_atom_site_fract_y
_atom_site_fract_z
_atom_site_U_iso_or_equiv
_atom_site_adp_type
_atom_site_occupancy
_atom_site_symmetry_multiplicity
_atom_site_calc_flag
_atom_site_refinement_flags
_atom_site_disorder_assembly
_atom_site_disorder_group
La La 0.014330(7) 0.682910(15) 0.073318(9) 0.01628(6) Uani 1 1 d . . .
Cu Cu -0.16503(3) 0.06991(8) 0.36216(4) 0.0737(2) Uani 1 1 d . . .
C1 C -0.04279(14) 0.3466(3) 0.11632(17) 0.0226(6) Uani 1 1 d . . .
C2 C -0.07606(14) 0.2785(3) 0.17261(16) 0.0218(5) Uani 1 1 d . . .
C3 C -0.10050(19) 0.3607(4) 0.2227(2) 0.0367(8) Uani 1 1 d . . .
H3A H -0.0976 0.4595 0.2215 0.044 Uiso 1 1 calc R . .
C4 C -0.1293(2) 0.2950(4) 0.2748(2) 0.0430(9) Uani 1 1 d . . .
H4A H -0.1465 0.3516 0.3077 0.052 Uiso 1 1 calc R . .
C5 C -0.1117(2) 0.0755(4) 0.2301(3) 0.0577(13) Uani 1 1 d . . .
H5A H -0.1158 -0.0229 0.2318 0.069 Uiso 1 1 calc R . .
C6 C -0.0828(2) 0.1333(4) 0.1754(3) 0.0438(9) Uani 1 1 d . . .
H6A H -0.0683 0.0747 0.1411 0.053 Uiso 1 1 calc R . .
C7 C 0.13111(14) 0.5212(3) 0.05146(17) 0.0226(6) Uani 1 1 d . . .
C8 C 0.18552(14) 0.4892(3) 0.01361(18) 0.0265(6) Uani 1 1 d . . .
C9 C 0.17809(17) 0.3832(5) -0.0422(3) 0.0487(11) Uani 1 1 d . . .
H9A H 0.1424 0.3206 -0.0515 0.058 Uiso 1 1 calc R . .
C10 C 0.22400(18) 0.3703(5) -0.0841(3) 0.0561(13) Uani 1 1 d . . .
H10A H 0.2174 0.3001 -0.1230 0.067 Uiso 1 1 calc R . .
C11 C 0.2870(2) 0.5491(5) -0.0139(3) 0.0598(13) Uani 1 1 d . . .
H11A H 0.3252 0.6045 -0.0023 0.072 Uiso 1 1 calc R . .
C12 C 0.24241(19) 0.5700(5) 0.0299(3) 0.0523(12) Uani 1 1 d . . .
H12A H 0.2510 0.6381 0.0701 0.063 Uiso 1 1 calc R . .
C13 C -0.03651(13) 0.9832(3) -0.02379(16) 0.0202(5) Uani 1 1 d . . .
C14 C -0.03800(13) 0.7440(3) 0.23177(16) 0.0194(5) Uani 1 1 d . . .
N1 N -0.13373(15) 0.1540(4) 0.28018(19) 0.0404(7) Uani 1 1 d . . .
N2 N 0.27738(15) 0.4533(4) -0.07185(19) 0.0454(8) Uani 1 1 d . . .
O1 O -0.01985(12) 0.4694(2) 0.13402(13) 0.0302(5) Uani 1 1 d . . .
O2 O -0.04132(13) 0.2764(2) 0.05634(13) 0.0327(5) Uani 1 1 d . . .
O3 O 0.13921(11) 0.6214(3) 0.10001(14) 0.0342(5) Uani 1 1 d . . .
O4 O 0.07726(10) 0.4515(2) 0.02908(13) 0.0252(4) Uani 1 1 d . . .
O5 O -0.06520(10) 1.0695(2) -0.07701(12) 0.0257(4) Uani 1 1 d . . .
O6 O -0.06154(10) 0.8729(2) -0.00488(13) 0.0268(4) Uani 1 1 d . . .
O7 O -0.07213(10) 0.7259(2) 0.27914(12) 0.0258(4) Uani 1 1 d . . .
O8 O -0.05913(10) 0.7652(2) 0.15847(12) 0.0273(4) Uani 1 1 d . . .
OW O -0.2054(2) -0.1891(5) 0.2672(3) 0.0905(13) Uani 1 1 d . . .

loop_
_atom_site_aniso_label
_atom_site_aniso_U_11
_atom_site_aniso_U_22
_atom_site_aniso_U_33
_atom_site_aniso_U_23
_atom_site_aniso_U_13
_atom_site_aniso_U_12
La 0.02217(9) 0.01479(8) 0.01688(9) -0.00024(5) 0.01361(6) -0.00134(5)
Cu 0.0453(3) 0.1236(6) 0.0685(4) 0.0585(4) 0.0421(3) 0.0149(3)
C1 0.0276(14) 0.0234(13) 0.0216(13) 0.0053(11) 0.0147(11) 0.0003(11)
C2 0.0268(14) 0.0244(13) 0.0182(13) 0.0023(11) 0.0128(11) -0.0025(11)
C3 0.054(2) 0.0314(16) 0.0360(18) -0.0102(14) 0.0317(17) -0.0152(15)
C4 0.050(2) 0.058(2) 0.0322(18) -0.0090(16) 0.0301(17) -0.0125(18)
C5 0.073(3) 0.0299(18) 0.096(4) 0.027(2) 0.067(3) 0.0133(18)
C6 0.062(2) 0.0238(15) 0.065(3) 0.0076(16) 0.050(2) 0.0044(16)
C7 0.0205(13) 0.0283(14) 0.0223(13) 0.0011(11) 0.0113(11) 0.0022(11)
C8 0.0216(13) 0.0338(15) 0.0280(15) -0.0067(12) 0.0130(12) 0.0006(12)
C9 0.0244(16) 0.060(2) 0.066(3) -0.038(2) 0.0207(17) -0.0093(16)
C10 0.0312(18) 0.082(3) 0.060(3) -0.050(2) 0.0208(18) -0.0103(19)
C11 0.047(2) 0.075(3) 0.076(3) -0.045(3) 0.047(2) -0.030(2)
C12 0.042(2) 0.067(3) 0.063(3) -0.042(2) 0.038(2) -0.0247(19)
C13 0.0251(14) 0.0181(12) 0.0213(13) -0.0024(10) 0.0128(11) -0.0007(10)
C14 0.0248(14) 0.0160(12) 0.0212(13) -0.0013(10) 0.0124(11) 0.0011(10)
N1 0.0353(15) 0.0537(18) 0.0419(17) 0.0240(14) 0.0264(13) 0.0070(14)
N2 0.0313(15) 0.069(2) 0.0445(18) -0.0259(16) 0.0237(14) -0.0031(15)
O1 0.0420(12) 0.0251(11) 0.0292(11) 0.0034(9) 0.0196(10) -0.0093(9)
O2 0.0541(14) 0.0277(11) 0.0275(11) 0.0011(9) 0.0294(11) -0.0009(10)
O3 0.0274(11) 0.0452(13) 0.0354(12) -0.0176(11) 0.0178(10) -0.0032(10)
O4 0.0230(10) 0.0260(10) 0.0308(11) 0.0014(9) 0.0147(8) -0.0014(8)
O5 0.0298(10) 0.0202(9) 0.0264(10) 0.0025(8) 0.0070(8) -0.0016(8)
O6 0.0250(10) 0.0217(10) 0.0353(12) 0.0067(9) 0.0111(9) -0.0037(8)
O7 0.0247(10) 0.0345(11) 0.0233(10) 0.0013(9) 0.0150(8) 0.0008(9)
O8 0.0280(10) 0.0375(12) 0.0186(10) -0.0012(9) 0.0104(8) 0.0050(9)
OW 0.061(2) 0.097(3) 0.117(4) 0.026(3) 0.031(2) 0.010(2)

loop_
_atom_type_symbol
_atom_type_description
_atom_type_scat_dispersion_real
_atom_type_scat_dispersion_imag
_atom_type_scat_source
C C 0.0033 0.0016 'International Tables Vol C Tables 4.2.6.8 and 6.1.1.4'
H H 0.0000 0.0000 'International Tables Vol C Tables 4.2.6.8 and 6.1.1.4'
N N 0.0061 0.0033 'International Tables Vol C Tables 4.2.6.8 and 6.1.1.4'
O O 0.0106 0.0060 'International Tables Vol C Tables 4.2.6.8 and 6.1.1.4'
Cu Cu 0.3201 1.2651 'International Tables Vol C Tables 4.2.6.8 and 6.1.1.4'
La La -0.2871 2.4523 'International Tables Vol C Tables 4.2.6.8 and 6.1.1.4'

loop_
_geom_angle_atom_site_label_1
_geom_angle_atom_site_label_2
_geom_angle_atom_site_label_3
_geom_angle
_geom_angle_site_symmetry_1
_geom_angle_site_symmetry_3
_geom_angle_publ_flag
O1 La O6 126.28(7) . . ?
O1 La O2 132.78(7) . 5_565 ?
O6 La O2 70.98(7) . 5_565 ?
O1 La O5 154.10(7) . 5_575 ?
O6 La O5 64.12(7) . 5_575 ?
O2 La O5 71.56(7) 5_565 5_575 ?
O1 La O7 78.70(7) . 2 ?
O6 La O7 118.76(7) . 2 ?
O2 La O7 136.34(7) 5_565 2 ?
O5 La O7 75.94(7) 5_575 2 ?
O1 La O4 69.43(7) . 5_565 ?
O6 La O4 74.74(7) . 5_565 ?
O2 La O4 76.20(7) 5_565 5_565 ?
O5 La O4 133.86(7) 5_575 5_565 ?
O7 La O4 146.30(6) 2 5_565 ?
O1 La O8 72.17(7) . . ?
O6 La O8 73.14(7) . . ?
O2 La O8 144.10(7) 5_565 . ?
O5 La O8 91.67(7) 5_575 . ?
O7 La O8 63.33(6) 2 . ?
O4 La O8 95.76(7) 5_565 . ?
O1 La O3 98.43(8) . . ?
O6 La O3 134.78(7) . . ?
O2 La O3 73.61(8) 5_565 . ?
O5 La O3 78.66(7) 5_575 . ?
O7 La O3 72.05(7) 2 . ?
O4 La O3 122.32(7) 5_565 . ?
O8 La O3 135.36(7) . . ?
O1 La O4 72.92(7) . . ?
O6 La O4 132.98(7) . . ?
O2 La O4 67.47(7) 5_565 . ?
O5 La O4 119.43(6) 5_575 . ?
O7 La O4 106.39(7) 2 . ?
O4 La O4 74.90(7) 5_565 . ?
O8 La O4 144.94(7) . . ?
O3 La O4 48.37(7) . . ?
O1 La C7 89.72(8) . . ?
O6 La C7 134.49(7) . . ?
O2 La C7 63.73(8) 5_565 . ?
O5 La C7 96.42(7) 5_575 . ?
O7 La C7 92.42(7) 2 . ?
O4 La C7 97.95(7) 5_565 . ?
O8 La C7 151.71(7) . . ?
O3 La C7 24.37(7) . . ?
O4 La C7 24.95(7) . . ?
O1 La La 66.14(5) . 5_565 ?
O6 La La 106.69(5) . 5_565 ?
O2 La La 66.73(5) 5_565 5_565 ?
O5 La La 137.77(5) 5_575 5_565 ?
O7 La La 133.43(5) 2 5_565 ?
O4 La La 39.21(4) 5_565 5_565 ?
O8 La La 126.62(5) . 5_565 ?
O3 La La 83.58(5) . 5_565 ?
O4 La La 35.69(4) . 5_565 ?
C7 La La 59.33(6) . 5_565 ?
N2 Cu N1 156.25(14) 8_456 . ?
O2 C1 O1 126.3(3) . . ?
O2 C1 C2 117.2(3) . . ?
O1 C1 C2 116.5(2) . . ?
C6 C2 C3 118.2(3) . . ?
C6 C2 C1 121.1(3) . . ?
C3 C2 C1 120.7(3) . . ?
C2 C3 C4 119.3(3) . . ?
N1 C4 C3 123.0(3) . . ?
N1 C5 C6 123.2(3) . . ?
C2 C6 C5 118.9(3) . . ?
O3 C7 O4 122.3(2) . . ?
O3 C7 C8 118.6(3) . . ?
O4 C7 C8 118.9(3) . . ?
O3 C7 La 59.13(15) . . ?
O4 C7 La 67.09(15) . . ?
C8 C7 La 155.2(2) . . ?
C9 C8 C12 117.5(3) . . ?
C9 C8 C7 120.9(3) . . ?
C12 C8 C7 121.5(3) . . ?
C8 C9 C10 119.4(3) . . ?
N2 C10 C9 123.4(3) . . ?
N2 C11 C12 122.9(4) . . ?
C8 C12 C11 119.5(3) . . ?
O6 C13 O5 125.8(3) . . ?
O6 C13 C13 116.9(3) . 5_575 ?
O5 C13 C13 117.3(3) . 5_575 ?
O8 C14 O7 126.9(3) . . ?
O8 C14 C14 116.5(3) . 2 ?
O7 C14 C14 116.6(3) . 2 ?
C5 N1 C4 117.3(3) . . ?
C5 N1 Cu 122.0(3) . . ?
C4 N1 Cu 120.5(3) . . ?
C11 N2 C10 117.1(3) . . ?
C11 N2 Cu 123.8(3) . 8 ?
C10 N2 Cu 119.1(2) . 8 ?
C1 O1 La 141.07(19) . . ?
C1 O2 La 138.11(19) . 5_565 ?
C7 O3 La 96.50(18) . . ?
C7 O4 La 153.74(18) . 5_565 ?
C7 O4 La 87.97(16) . . ?
La O4 La 105.10(7) 5_565 . ?
C13 O5 La 117.55(17) . 5_575 ?
C13 O6 La 118.86(18) . . ?
C14 O7 La 119.75(18) . 2 ?
C14 O8 La 117.23(17) . . ?

loop_
_geom_bond_atom_site_label_1
_geom_bond_atom_site_label_2
_geom_bond_distance
_geom_bond_site_symmetry_2
_geom_bond_publ_flag
La O1 2.473(2) . ?
La O6 2.520(2) . ?
La O2 2.529(2) 5_565 ?
La O5 2.554(2) 5_575 ?
La O7 2.555(2) 2 ?
La O4 2.557(2) 5_565 ?
La O8 2.5601(19) . ?
La O3 2.597(2) . ?
La O4 2.770(2) . ?
La C7 3.006(3) . ?
La La 4.2311(4) 5_565 ?
Cu N2 1.915(3) 8_456 ?
Cu N1 1.917(3) . ?
C1 O2 1.251(4) . ?
C1 O1 1.254(4) . ?
C1 C2 1.508(4) . ?
C2 C6 1.374(4) . ?
C2 C3 1.377(4) . ?
C3 C4 1.381(4) . ?
C4 N1 1.333(5) . ?
C5 N1 1.330(5) . ?
C5 C6 1.385(5) . ?
C7 O3 1.248(4) . ?
C7 O4 1.268(3) . ?
C7 C8 1.510(4) . ?
C8 C9 1.374(5) . ?
C8 C12 1.375(5) . ?
C9 C10 1.379(5) . ?
C10 N2 1.332(5) . ?
C11 N2 1.328(5) . ?
C11 C12 1.389(4) . ?
C13 O6 1.250(3) . ?
C13 O5 1.252(3) . ?
C13 C13 1.554(6) 5_575 ?
C14 O8 1.250(3) . ?
C14 O7 1.257(3) . ?
C14 C14 1.541(5) 2 ?
N2 Cu 1.915(3) 8 ?
O2 La 2.529(2) 5_565 ?
O4 La 2.557(2) 5_565 ?
O5 La 2.554(2) 5_575 ?
O7 La 2.555(2) 2 ?
